data_7117451
loop_
_publ_author_name
'Shen, W.'
'El Sayed Moussa, M.'
'Yao, Y.'
'Lescop, C.'

_publ_section_title
;
 Supramolecular metallacycles with a 'pseudo double-paracyclophane'
 structure based on flexible \p-conjugated linkers.
;
_journal_issue 58
_journal_name_full 'Chemical communications (Cambridge, England)'
_journal_page_first 11560
_journal_page_last 11563
_journal_paper_doi 10.1039/c5cc03778f
_journal_volume 51
_journal_year 2015
_chemical_formula_moiety 'C172 H140 B0 Cl0 Cu4 F0 N12 P4'
_chemical_formula_sum 'C172 H140 B0 Cl0 Cu4 F0 N12 P4'
_chemical_formula_weight 2753.00
_chemical_name_systematic
;
?
;
_space_group_IT_number 2
_symmetry_cell_setting triclinic
_symmetry_space_group_name_Hall '-P 1'
_symmetry_space_group_name_H-M 'P -1'
_atom_sites_solution_hydrogens geom
_atom_sites_solution_primary direct
_atom_sites_solution_secondary difmap
_audit_creation_method SHELXL-97
_audit_update_record
;
2012-08-31 deposited with the CCDC.
2015-06-02 downloaded from the CCDC.
;
_cell_angle_alpha 107.871(4)
_cell_angle_beta 104.457(4)
_cell_angle_gamma 97.386(4)
_cell_formula_units_Z 1
_cell_length_a 15.705(2)
_cell_length_b 17.816(2)
_cell_length_c 21.535(2)
_cell_measurement_temperature 100(2)
_cell_measurement_theta_max 26.42
_cell_measurement_theta_min 1.04
_cell_volume 5413.8(11)
_computing_structure_refinement 'SHELXL-97 (Sheldrick, 1997)'
_computing_structure_solution 'SHELXS-97 (Sheldrick, 1990)'
_diffrn_ambient_temperature 100(2)
_diffrn_measured_fraction_theta_full 0.987
_diffrn_measured_fraction_theta_max 0.987
_diffrn_measurement_device_type ccd
_diffrn_measurement_method none
_diffrn_radiation_monochromator graphite
_diffrn_radiation_source 'fine-focus sealed tube'
_diffrn_radiation_type MoK\a
_diffrn_radiation_wavelength 0.71069
_diffrn_reflns_av_R_equivalents 0.0719
_diffrn_reflns_av_sigmaI/netI 0.1744
_diffrn_reflns_limit_h_max 19
_diffrn_reflns_limit_h_min -19
_diffrn_reflns_limit_k_max 22
_diffrn_reflns_limit_k_min -22
_diffrn_reflns_limit_l_max 26
_diffrn_reflns_limit_l_min -26
_diffrn_reflns_number 45854
_diffrn_reflns_theta_full 26.42
_diffrn_reflns_theta_max 26.42
_diffrn_reflns_theta_min 1.04
_diffrn_standards_decay_% none
_exptl_absorpt_coefficient_mu 0.456
_exptl_absorpt_correction_type none
_exptl_crystal_colour red
_exptl_crystal_density_diffrn 0.844
_exptl_crystal_density_method 'not measured'
_exptl_crystal_description block
_exptl_crystal_F_000 1432
_exptl_crystal_size_max 0.4
_exptl_crystal_size_mid 0.2
_exptl_crystal_size_min 0.1
_refine_diff_density_max 0.657
_refine_diff_density_min -0.485
_refine_diff_density_rms 0.124
_refine_ls_extinction_coef 0.0028(3)
_refine_ls_extinction_expression Fc^*^=kFc[1+0.001xFc^2^\l^3^/sin(2\q)]^-1/4^
_refine_ls_extinction_method SHELXL
_refine_ls_goodness_of_fit_ref 0.931
_refine_ls_hydrogen_treatment constr
_refine_ls_matrix_type full
_refine_ls_number_parameters 866
_refine_ls_number_reflns 21982
_refine_ls_number_restraints 0
_refine_ls_restrained_S_all 0.931
_refine_ls_R_factor_all 0.1413
_refine_ls_R_factor_gt 0.0843
_refine_ls_shift/su_max 0.000
_refine_ls_shift/su_mean 0.000
_refine_ls_structure_factor_coef Fsqd
_refine_ls_weighting_details 'calc w=1/[\s^2^(Fo^2^)+(0.1103P)^2^+0.0000P] where P=(Fo^2^+2Fc^2^)/3'
_refine_ls_weighting_scheme calc
_refine_ls_wR_factor_gt 0.2170
_refine_ls_wR_factor_ref 0.2346
_reflns_number_gt 9948
_reflns_number_total 21982
_reflns_threshold_expression >2sigma(I)
_cod_data_source_file c5cc03778f2.cif
_cod_data_source_block 7
_cod_original_sg_symbol_H-M P-1
_cod_database_code 7117451

loop_
_symmetry_equiv_pos_as_xyz
'x, y, z'
'-x, -y, -z'

loop_
_atom_site_label
_atom_site_type_symbol
_atom_site_fract_x
_atom_site_fract_y
_atom_site_fract_z
_atom_site_U_iso_or_equiv
_atom_site_adp_type
_atom_site_occupancy
_atom_site_symmetry_multiplicity
_atom_site_calc_flag
_atom_site_refinement_flags
Cu1 Cu 0.60555(4) 0.36194(4) 0.33283(3) 0.03288(19) Uani 1 1 d .
Cu2 Cu 0.74436(4) 0.33632(4) 0.28803(3) 0.03123(19) Uani 1 1 d .
P1 P 0.75243(7) 0.41222(9) 0.40324(6) 0.0282(3) Uani 1 1 d .
P2 P 0.71292(9) 0.20336(10) 0.27121(7) 0.0387(4) Uani 1 1 d .
N1 N 0.5737(3) 0.3778(3) 0.4224(2) 0.0325(10) Uani 1 1 d .
N2 N 0.8794(2) 0.3893(3) 0.3200(2) 0.0325(10) Uani 1 1 d .
N3 N 0.5123(3) 0.2712(3) 0.2527(2) 0.0390(11) Uani 1 1 d .
N4 N 0.9064(3) 0.2094(3) 0.3294(3) 0.0506(13) Uani 1 1 d .
N100 N 0.5701(3) 0.4598(3) 0.3109(2) 0.0382(12) Uani 1 1 d .
N200 N 0.6926(3) 0.3746(3) 0.2121(2) 0.0348(11) Uani 1 1 d .
C1 C 0.7306(3) 0.3924(3) 0.4755(3) 0.0358(13) Uani 1 1 d .
C2 C 0.8048(3) 0.3739(3) 0.5137(2) 0.0350(13) Uani 1 1 d .
C3 C 0.8109(4) 0.3518(4) 0.5765(3) 0.0492(16) Uani 1 1 d .
H3A H 0.7651 0.3034 0.5649 0.059 Uiso 1 1 calc R
H3B H 0.7990 0.3952 0.6112 0.059 Uiso 1 1 calc R
C4 C 0.9043(5) 0.3367(7) 0.6060(4) 0.097(3) Uani 1 1 d .
H4A H 0.9412 0.3874 0.6404 0.117 Uiso 1 1 calc R
H4B H 0.8965 0.2990 0.6294 0.117 Uiso 1 1 calc R
C5 C 0.9512(5) 0.3083(6) 0.5631(5) 0.098(3) Uani 1 1 d .
H5A H 0.9205 0.2529 0.5347 0.117 Uiso 1 1 calc R
H5B H 1.0098 0.3067 0.5906 0.117 Uiso 1 1 calc R
C6 C 0.9663(4) 0.3515(4) 0.5176(3) 0.0464(15) Uani 1 1 d .
H6A H 0.9852 0.3169 0.4815 0.056 Uiso 1 1 calc R
H6B H 1.0145 0.3993 0.5434 0.056 Uiso 1 1 calc R
C7 C 0.8825(3) 0.3763(3) 0.4861(3) 0.0335(12) Uani 1 1 d .
C8 C 0.8659(3) 0.3961(3) 0.4297(3) 0.0350(13) Uani 1 1 d .
C9 C 0.9253(3) 0.4047(3) 0.3855(3) 0.0328(12) Uani 1 1 d .
C10 C 1.0188(3) 0.4265(3) 0.4093(3) 0.0375(14) Uani 1 1 d .
H10 H 1.0499 0.4373 0.4550 0.045 Uiso 1 1 calc R
C11 C 1.0648(3) 0.4319(4) 0.3624(3) 0.0426(15) Uani 1 1 d .
H11 H 1.1275 0.4461 0.3770 0.051 Uiso 1 1 calc R
C12 C 1.0187(3) 0.4164(4) 0.2958(3) 0.0439(15) Uani 1 1 d .
H12 H 1.0489 0.4189 0.2642 0.053 Uiso 1 1 calc R
C13 C 0.9239(3) 0.3964(3) 0.2761(3) 0.0379(13) Uani 1 1 d .
H13 H 0.8913 0.3879 0.2312 0.045 Uiso 1 1 calc R
C14 C 0.6406(3) 0.3932(3) 0.4831(3) 0.0318(12) Uani 1 1 d .
C15 C 0.6214(4) 0.4081(4) 0.5445(3) 0.0474(16) Uani 1 1 d .
H15 H 0.6660 0.4166 0.5852 0.057 Uiso 1 1 calc R
C16 C 0.5309(4) 0.4097(4) 0.5429(3) 0.0574(18) Uani 1 1 d .
H16 H 0.5166 0.4226 0.5837 0.069 Uiso 1 1 calc R
C17 C 0.4663(4) 0.3933(4) 0.4850(3) 0.0522(17) Uani 1 1 d .
H17 H 0.4065 0.3900 0.4843 0.063 Uiso 1 1 calc R
C18 C 0.4897(3) 0.3809(4) 0.4245(3) 0.0443(15) Uani 1 1 d .
H18 H 0.4452 0.3746 0.3844 0.053 Uiso 1 1 calc R
C19 C 0.7687(3) 0.5228(3) 0.4254(3) 0.0305(12) Uani 1 1 d .
C20 C 0.7855(3) 0.5570(3) 0.3768(3) 0.0327(13) Uani 1 1 d .
H20 H 0.7880 0.5239 0.3348 0.039 Uiso 1 1 calc R
C21 C 0.7978(3) 0.6391(4) 0.3922(3) 0.0372(13) Uani 1 1 d .
H21 H 0.8088 0.6615 0.3604 0.045 Uiso 1 1 calc R
C22 C 0.7942(3) 0.6879(4) 0.4533(3) 0.0400(14) Uani 1 1 d .
H22 H 0.8042 0.7436 0.4638 0.048 Uiso 1 1 calc R
C23 C 0.7753(4) 0.6545(4) 0.5003(3) 0.0471(16) Uani 1 1 d .
H23 H 0.7705 0.6880 0.5414 0.057 Uiso 1 1 calc R
C24 C 0.7639(3) 0.5733(4) 0.4868(3) 0.0347(13) Uani 1 1 d .
H24 H 0.7528 0.5519 0.5191 0.042 Uiso 1 1 calc R
C31 C 0.5999(4) 0.1766(4) 0.2775(3) 0.0458(15) Uani 1 1 d .
C32 C 0.6046(4) 0.1524(4) 0.3319(3) 0.0606(19) Uani 1 1 d .
C33 C 0.5262(6) 0.1414(5) 0.3587(4) 0.087(3) Uani 1 1 d .
H33A H 0.5147 0.1941 0.3793 0.105 Uiso 1 1 calc R
H33B H 0.4732 0.1101 0.3203 0.105 Uiso 1 1 calc R
C34 C 0.5378(6) 0.1012(7) 0.4094(4) 0.118(4) Uani 1 1 d .
H34A H 0.5314 0.0437 0.3867 0.142 Uiso 1 1 calc R
H34B H 0.4919 0.1085 0.4323 0.142 Uiso 1 1 calc R
C35 C 0.6347(7) 0.1389(7) 0.4637(4) 0.110(3) Uani 1 1 d .
H35A H 0.6419 0.1969 0.4845 0.132 Uiso 1 1 calc R
H35B H 0.6408 0.1160 0.4995 0.132 Uiso 1 1 calc R
C36 C 0.7061(6) 0.1224(6) 0.4303(4) 0.091(3) Uani 1 1 d .
H36A H 0.7046 0.0649 0.4160 0.110 Uiso 1 1 calc R
H36B H 0.7646 0.1507 0.4634 0.110 Uiso 1 1 calc R
C37 C 0.6944(5) 0.1492(4) 0.3668(3) 0.0626(19) Uani 1 1 d .
C38 C 0.7603(4) 0.1663(4) 0.3393(3) 0.0502(16) Uani 1 1 d .
C39 C 0.8568(4) 0.1645(4) 0.3563(3) 0.0595(19) Uani 1 1 d .
C40 C 0.8939(6) 0.1193(5) 0.3941(4) 0.085(2) Uani 1 1 d .
H40 H 0.8597 0.0890 0.4113 0.102 Uiso 1 1 calc R
C41 C 0.9876(6) 0.1224(6) 0.4048(4) 0.095(3) Uani 1 1 d .
H41 H 1.0164 0.0933 0.4294 0.114 Uiso 1 1 calc R
C42 C 1.0360(5) 0.1687(5) 0.3786(4) 0.075(2) Uani 1 1 d .
H42 H 1.0976 0.1718 0.3868 0.091 Uiso 1 1 calc R
C43 C 0.9944(4) 0.2094(4) 0.3411(3) 0.0597(19) Uani 1 1 d .
H43 H 1.0280 0.2385 0.3227 0.072 Uiso 1 1 calc R
C44 C 0.5196(4) 0.1923(5) 0.2361(3) 0.0533(18) Uani 1 1 d .
C45 C 0.4522(5) 0.1321(5) 0.1820(4) 0.072(2) Uani 1 1 d .
H45 H 0.4570 0.0785 0.1714 0.086 Uiso 1 1 calc R
C46 C 0.3796(4) 0.1502(6) 0.1444(4) 0.075(2) Uani 1 1 d .
H46 H 0.3368 0.1100 0.1070 0.090 Uiso 1 1 calc R
C47 C 0.3707(4) 0.2306(6) 0.1632(3) 0.067(2) Uani 1 1 d .
H47 H 0.3200 0.2446 0.1405 0.080 Uiso 1 1 calc R
C48 C 0.4379(3) 0.2875(4) 0.2152(3) 0.0463(15) Uani 1 1 d .
H48 H 0.4331 0.3412 0.2260 0.056 Uiso 1 1 calc R
C49 C 0.7165(3) 0.1278(4) 0.1921(3) 0.0439(15) Uani 1 1 d .
C50 C 0.7638(3) 0.1515(3) 0.1522(3) 0.0326(12) Uani 1 1 d .
H50 H 0.7920 0.2055 0.1655 0.039 Uiso 1 1 calc R
C51 C 0.7696(3) 0.0963(4) 0.0935(3) 0.0412(14) Uani 1 1 d .
H51 H 0.8014 0.1131 0.0673 0.049 Uiso 1 1 calc R
C52 C 0.7284(4) 0.0163(4) 0.0738(3) 0.0471(15) Uani 1 1 d .
H52 H 0.7340 -0.0217 0.0351 0.057 Uiso 1 1 calc R
C53 C 0.6784(4) -0.0075(4) 0.1118(3) 0.0604(18) Uani 1 1 d .
H53 H 0.6477 -0.0611 0.0970 0.072 Uiso 1 1 calc R
C54 C 0.6733(4) 0.0473(4) 0.1715(3) 0.0563(18) Uani 1 1 d .
H54 H 0.6413 0.0303 0.1976 0.068 Uiso 1 1 calc R
C100 C 0.5420(3) 0.5128(4) 0.2951(3) 0.0385(14) Uani 1 1 d .
C101 C 0.5063(3) 0.5729(4) 0.2746(3) 0.0376(14) Uani 1 1 d .
C102 C 0.5610(4) 0.6467(4) 0.2853(3) 0.0576(19) Uani 1 1 d .
H102 H 0.6221 0.6586 0.3091 0.069 Uiso 1 1 calc R
C103 C 0.4140(3) 0.5584(4) 0.2411(3) 0.0461(15) Uani 1 1 d .
H103 H 0.3762 0.5094 0.2330 0.055 Uiso 1 1 calc R
C104 C 0.5247(4) 0.7014(5) 0.2607(4) 0.073(2) Uani 1 1 d .
H104 H 0.5621 0.7489 0.2650 0.087 Uiso 1 1 calc R
C105 C 0.3793(4) 0.6163(4) 0.2202(4) 0.0599(19) Uani 1 1 d .
H105 H 0.3175 0.6067 0.1992 0.072 Uiso 1 1 calc R
C106 C 0.4323(4) 0.6867(4) 0.2292(3) 0.0494(16) Uani 1 1 d .
C107 C 0.3972(4) 0.7513(4) 0.2052(4) 0.0607(19) Uani 1 1 d .
H107 H 0.4361 0.8018 0.2209 0.073 Uiso 1 1 calc R
C108 C 0.3165(4) 0.7419(4) 0.1639(3) 0.0515(17) Uani 1 1 d .
H108 H 0.2792 0.6904 0.1464 0.062 Uiso 1 1 calc R
C109 C 0.2788(4) 0.8049(4) 0.1426(3) 0.0484(16) Uani 1 1 d .
C110 C 0.3237(4) 0.8858(5) 0.1701(4) 0.069(2) Uani 1 1 d .
H110 H 0.3793 0.9015 0.2038 0.083 Uiso 1 1 calc R
C111 C 0.1941(4) 0.7844(4) 0.0942(3) 0.0558(17) Uani 1 1 d .
H111 H 0.1604 0.7315 0.0770 0.067 Uiso 1 1 calc R
C112 C 0.1597(4) 0.8422(4) 0.0715(3) 0.0495(16) Uani 1 1 d .
H112 H 0.1038 0.8267 0.0381 0.059 Uiso 1 1 calc R
C113 C 0.2874(4) 0.9436(4) 0.1483(4) 0.063(2) Uani 1 1 d .
H113 H 0.3181 0.9975 0.1683 0.075 Uiso 1 1 calc R
C114 C 0.2050(4) 0.9214(4) 0.0965(3) 0.0474(15) Uani 1 1 d .
C115 C 0.1690(3) 0.9794(4) 0.0698(3) 0.0415(14) Uani 1 1 d .
C116 C 0.1403(3) 1.0269(4) 0.0463(3) 0.0386(13) Uani 1 1 d .
C117 C 0.1050(4) 1.0871(4) 0.0211(3) 0.0427(14) Uani 1 1 d .
H11A H 0.0484 1.0603 -0.0151 0.051 Uiso 1 1 calc R
H11B H 0.1468 1.1079 0.0007 0.051 Uiso 1 1 calc R
C118 C 0.0881(4) 1.1608(4) 0.0751(4) 0.0523(17) Uani 1 1 d .
H11C H 0.1453 1.1918 0.1089 0.063 Uiso 1 1 calc R
H11D H 0.0625 1.1957 0.0524 0.063 Uiso 1 1 calc R
C200 C 0.6493(3) 0.4045(4) 0.1800(3) 0.0396(14) Uani 1 1 d .
C201 C 0.5933(3) 0.4444(4) 0.1429(3) 0.0358(13) Uani 1 1 d .
C202 C 0.6240(4) 0.5231(4) 0.1481(3) 0.0526(17) Uani 1 1 d .
H202 H 0.6835 0.5497 0.1726 0.063 Uiso 1 1 calc R
C203 C 0.5043(3) 0.4048(4) 0.1046(3) 0.0420(14) Uani 1 1 d .
H203 H 0.4828 0.3522 0.1014 0.050 Uiso 1 1 calc R
C204 C 0.4470(3) 0.4437(4) 0.0708(3) 0.0439(15) Uani 1 1 d .
H204 H 0.3891 0.4154 0.0429 0.053 Uiso 1 1 calc R
C205 C 0.5667(3) 0.5618(4) 0.1172(3) 0.0476(16) Uani 1 1 d .
H205 H 0.5887 0.6149 0.1218 0.057 Uiso 1 1 calc R
C206 C 0.4760(3) 0.5251(4) 0.0787(3) 0.0367(13) Uani 1 1 d .
C207 C 0.4172(3) 0.5687(4) 0.0473(3) 0.0417(14) Uani 1 1 d .
H207 H 0.4430 0.6208 0.0516 0.050 Uiso 1 1 calc R
C208 C 0.3301(4) 0.5409(4) 0.0129(3) 0.0463(15) Uani 1 1 d .
H208 H 0.3047 0.4888 0.0086 0.056 Uiso 1 1 calc R
C209 C 0.2693(3) 0.5847(4) -0.0194(3) 0.0457(15) Uani 1 1 d .
C210 C 0.2989(3) 0.6592(4) -0.0200(3) 0.0395(14) Uani 1 1 d .
H210 H 0.3600 0.6838 -0.0006 0.047 Uiso 1 1 calc R
C211 C 0.1783(4) 0.5481(5) -0.0505(5) 0.089(3) Uani 1 1 d .
H211 H 0.1575 0.4963 -0.0518 0.107 Uiso 1 1 calc R
C212 C 0.2397(3) 0.6996(4) -0.0489(3) 0.0438(15) Uani 1 1 d .
H212 H 0.2614 0.7512 -0.0477 0.053 Uiso 1 1 calc R
C213 C 0.1172(4) 0.5875(4) -0.0800(4) 0.073(2) Uani 1 1 d .
H213 H 0.0563 0.5624 -0.0996 0.087 Uiso 1 1 calc R
C214 C 0.1476(3) 0.6633(3) -0.0799(3) 0.0369(13) Uani 1 1 d .
C215 C 0.0851(4) 0.7080(3) -0.1091(3) 0.0388(13) Uani 1 1 d .
C216 C 0.0407(4) 0.7437(4) -0.1346(3) 0.0398(14) Uani 1 1 d .
C217 C -0.0079(4) 0.7957(4) -0.1655(3) 0.0489(16) Uani 1 1 d .
H21A H -0.0650 0.7633 -0.1986 0.059 Uiso 1 1 calc .
H21B H 0.0275 0.8176 -0.1895 0.059 Uiso 1 1 calc .
C218 C 0.0255(4) 1.1342(4) 0.1106(4) 0.0571(18) Uani 1 1 d .
H21C H 0.0508 1.0981 0.1321 0.069 Uiso 1 1 calc .
H21D H -0.0316 1.1037 0.0765 0.069 Uiso 1 1 calc .

loop_
_atom_site_aniso_label
_atom_site_aniso_U_11
_atom_site_aniso_U_22
_atom_site_aniso_U_33
_atom_site_aniso_U_23
_atom_site_aniso_U_13
_atom_site_aniso_U_12
Cu1 0.0159(3) 0.0499(5) 0.0264(3) 0.0092(3) 0.0027(2) 0.0037(3)
Cu2 0.0161(3) 0.0407(4) 0.0293(3) 0.0069(3) 0.0026(2) 0.0027(3)
P1 0.0132(5) 0.0424(9) 0.0251(7) 0.0090(6) 0.0036(5) 0.0044(6)
P2 0.0297(7) 0.0426(9) 0.0352(8) 0.0091(7) 0.0063(6) -0.0021(7)
N1 0.023(2) 0.044(3) 0.030(2) 0.015(2) 0.0085(18) -0.002(2)
N2 0.0151(18) 0.036(3) 0.035(2) 0.005(2) -0.0004(18) 0.0036(18)
N3 0.028(2) 0.047(3) 0.033(2) 0.002(2) 0.013(2) 0.002(2)
N4 0.042(3) 0.045(3) 0.054(3) 0.015(3) 0.004(2) 0.002(2)
N100 0.017(2) 0.063(3) 0.029(2) 0.012(2) 0.0026(18) 0.009(2)
N200 0.028(2) 0.042(3) 0.030(2) 0.009(2) 0.0081(19) 0.006(2)
C1 0.026(2) 0.046(4) 0.029(3) 0.010(3) 0.003(2) 0.002(2)
C2 0.034(3) 0.044(4) 0.022(3) 0.012(3) 0.000(2) 0.005(3)
C3 0.049(3) 0.067(5) 0.038(3) 0.029(3) 0.011(3) 0.015(3)
C4 0.073(5) 0.174(10) 0.075(6) 0.084(7) 0.010(5) 0.055(6)
C5 0.066(5) 0.132(9) 0.157(9) 0.110(8) 0.049(6) 0.057(6)
C6 0.033(3) 0.049(4) 0.047(4) 0.013(3) 0.000(3) 0.013(3)
C7 0.023(2) 0.032(3) 0.032(3) 0.003(2) -0.003(2) 0.004(2)
C8 0.016(2) 0.041(3) 0.032(3) -0.002(3) 0.000(2) 0.004(2)
C9 0.029(3) 0.029(3) 0.039(3) 0.006(3) 0.014(2) 0.008(2)
C10 0.019(2) 0.046(4) 0.034(3) -0.001(3) 0.003(2) 0.011(2)
C11 0.017(2) 0.052(4) 0.047(3) 0.004(3) 0.009(2) -0.001(2)
C12 0.022(2) 0.059(4) 0.046(3) 0.006(3) 0.021(3) 0.004(3)
C13 0.023(2) 0.045(4) 0.035(3) 0.002(3) 0.009(2) -0.003(2)
C14 0.030(3) 0.031(3) 0.034(3) 0.011(3) 0.011(2) 0.004(2)
C15 0.033(3) 0.070(5) 0.042(3) 0.021(3) 0.020(3) 0.001(3)
C16 0.058(4) 0.070(5) 0.052(4) 0.019(4) 0.035(3) 0.012(4)
C17 0.031(3) 0.075(5) 0.050(4) 0.023(4) 0.016(3) 0.000(3)
C18 0.022(3) 0.066(4) 0.035(3) 0.004(3) 0.010(2) 0.006(3)
C19 0.0074(19) 0.050(4) 0.034(3) 0.017(3) 0.003(2) 0.009(2)
C20 0.023(2) 0.047(4) 0.027(3) 0.014(3) 0.004(2) 0.012(2)
C21 0.029(3) 0.048(4) 0.040(3) 0.025(3) 0.007(2) 0.010(3)
C22 0.040(3) 0.036(4) 0.046(3) 0.015(3) 0.015(3) 0.012(3)
C23 0.039(3) 0.047(4) 0.042(3) -0.004(3) 0.012(3) 0.015(3)
C24 0.018(2) 0.055(4) 0.029(3) 0.014(3) 0.003(2) 0.007(2)
C31 0.041(3) 0.044(4) 0.047(4) 0.012(3) 0.014(3) 0.002(3)
C32 0.050(4) 0.073(5) 0.046(4) 0.017(4) 0.008(3) -0.008(4)
C33 0.107(6) 0.095(7) 0.045(4) 0.009(4) 0.042(4) -0.026(5)
C34 0.107(7) 0.153(10) 0.068(6) 0.017(6) 0.042(6) -0.036(7)
C35 0.138(8) 0.130(9) 0.055(5) 0.027(6) 0.044(6) -0.006(7)
C36 0.107(6) 0.109(7) 0.052(5) 0.045(5) 0.014(5) -0.016(6)
C37 0.089(5) 0.047(4) 0.042(4) 0.015(3) 0.017(4) -0.009(4)
C38 0.047(3) 0.051(4) 0.032(3) 0.007(3) 0.000(3) -0.013(3)
C39 0.060(4) 0.055(4) 0.033(3) 0.006(3) -0.020(3) 0.001(4)
C40 0.093(6) 0.076(6) 0.081(6) 0.036(5) 0.013(5) 0.008(5)
C41 0.091(6) 0.093(7) 0.087(6) 0.050(6) -0.022(5) 0.027(6)
C42 0.059(4) 0.068(5) 0.069(5) 0.015(4) -0.015(4) 0.004(4)
C43 0.052(4) 0.041(4) 0.060(4) 0.002(3) -0.008(3) 0.012(3)
C44 0.033(3) 0.078(5) 0.030(3) 0.008(3) 0.009(3) -0.020(3)
C45 0.064(5) 0.061(5) 0.057(4) -0.008(4) 0.022(4) -0.033(4)
C46 0.033(3) 0.096(7) 0.050(4) -0.008(4) -0.001(3) -0.031(4)
C47 0.024(3) 0.110(7) 0.047(4) 0.016(4) 0.003(3) -0.008(4)
C48 0.025(3) 0.063(4) 0.041(3) 0.009(3) 0.008(3) 0.002(3)
C49 0.028(3) 0.047(4) 0.045(3) 0.006(3) 0.009(3) -0.003(3)
C50 0.024(2) 0.028(3) 0.037(3) 0.007(3) 0.002(2) 0.004(2)
C51 0.027(3) 0.052(4) 0.038(3) 0.014(3) 0.002(2) 0.006(3)
C52 0.049(3) 0.042(4) 0.044(3) 0.008(3) 0.015(3) 0.003(3)
C53 0.065(4) 0.049(4) 0.055(4) 0.002(4) 0.027(4) -0.003(3)
C54 0.048(4) 0.067(5) 0.055(4) 0.025(4) 0.021(3) -0.002(3)
C100 0.021(2) 0.064(4) 0.034(3) 0.014(3) 0.014(2) 0.016(3)
C101 0.028(3) 0.062(4) 0.027(3) 0.020(3) 0.006(2) 0.015(3)
C102 0.027(3) 0.084(5) 0.071(5) 0.047(4) 0.009(3) 0.011(3)
C103 0.025(3) 0.047(4) 0.060(4) 0.017(3) 0.006(3) 0.005(3)
C104 0.043(4) 0.084(6) 0.094(6) 0.052(5) 0.003(4) 0.008(4)
C105 0.032(3) 0.062(5) 0.090(5) 0.042(4) 0.000(3) 0.024(3)
C106 0.036(3) 0.061(5) 0.059(4) 0.033(4) 0.008(3) 0.021(3)
C107 0.044(3) 0.055(5) 0.085(5) 0.035(4) 0.010(4) 0.010(3)
C108 0.037(3) 0.052(4) 0.078(5) 0.042(4) 0.011(3) 0.018(3)
C109 0.040(3) 0.057(4) 0.054(4) 0.031(3) 0.005(3) 0.020(3)
C110 0.035(3) 0.076(6) 0.097(6) 0.043(5) 0.002(4) 0.020(4)
C111 0.045(3) 0.053(4) 0.061(4) 0.012(4) 0.011(3) 0.015(3)
C112 0.032(3) 0.068(5) 0.051(4) 0.026(4) 0.008(3) 0.018(3)
C113 0.043(3) 0.048(4) 0.098(6) 0.035(4) 0.011(4) 0.007(3)
C114 0.031(3) 0.055(4) 0.053(4) 0.015(3) 0.014(3) 0.006(3)
C115 0.019(2) 0.048(4) 0.056(4) 0.019(3) 0.008(2) 0.010(3)
C116 0.032(3) 0.040(4) 0.047(3) 0.016(3) 0.014(3) 0.010(3)
C117 0.034(3) 0.042(4) 0.053(4) 0.018(3) 0.011(3) 0.016(3)
C118 0.032(3) 0.056(4) 0.083(5) 0.036(4) 0.021(3) 0.023(3)
C200 0.028(3) 0.058(4) 0.034(3) 0.017(3) 0.013(2) 0.008(3)
C201 0.030(3) 0.056(4) 0.024(3) 0.015(3) 0.006(2) 0.021(3)
C202 0.026(3) 0.074(5) 0.055(4) 0.030(4) 0.004(3) -0.002(3)
C203 0.036(3) 0.045(4) 0.043(3) 0.015(3) 0.008(3) 0.012(3)
C204 0.026(3) 0.053(4) 0.051(4) 0.023(3) 0.004(3) 0.008(3)
C205 0.029(3) 0.064(4) 0.051(4) 0.034(3) 0.004(3) -0.002(3)
C206 0.033(3) 0.049(4) 0.035(3) 0.013(3) 0.017(2) 0.022(3)
C207 0.035(3) 0.047(4) 0.049(3) 0.023(3) 0.012(3) 0.013(3)
C208 0.042(3) 0.043(4) 0.056(4) 0.020(3) 0.012(3) 0.019(3)
C209 0.023(3) 0.055(4) 0.050(4) 0.017(3) -0.003(3) 0.011(3)
C210 0.022(2) 0.056(4) 0.051(3) 0.032(3) 0.011(2) 0.013(3)
C211 0.035(3) 0.052(5) 0.161(8) 0.054(5) -0.012(4) -0.011(3)
C212 0.035(3) 0.052(4) 0.055(4) 0.033(3) 0.014(3) 0.013(3)
C213 0.033(3) 0.058(5) 0.118(7) 0.042(5) -0.001(4) 0.004(3)
C214 0.033(3) 0.032(3) 0.037(3) 0.006(3) 0.001(2) 0.012(3)
C215 0.035(3) 0.029(3) 0.033(3) -0.003(3) -0.001(2) -0.002(3)
C216 0.036(3) 0.043(4) 0.036(3) 0.011(3) 0.002(2) 0.019(3)
C217 0.034(3) 0.051(4) 0.051(4) 0.017(3) 0.001(3) 0.004(3)
C218 0.028(3) 0.061(5) 0.073(5) 0.014(4) 0.007(3) 0.015(3)

loop_
_atom_type_symbol
_atom_type_description
_atom_type_scat_dispersion_real
_atom_type_scat_dispersion_imag
_atom_type_scat_source
C C 0.0033 0.0016 'International Tables Vol C Tables 4.2.6.8 and 6.1.1.4'
H H 0.0000 0.0000 'International Tables Vol C Tables 4.2.6.8 and 6.1.1.4'
N N 0.0061 0.0033 'International Tables Vol C Tables 4.2.6.8 and 6.1.1.4'
F F 0.0171 0.0103 'International Tables Vol C Tables 4.2.6.8 and 6.1.1.4'
P P 0.1023 0.0942 'International Tables Vol C Tables 4.2.6.8 and 6.1.1.4'
Cl Cl 0.1484 0.1585 'International Tables Vol C Tables 4.2.6.8 and 6.1.1.4'
Cu Cu 0.3201 1.2651 'International Tables Vol C Tables 4.2.6.8 and 6.1.1.4'
B B 0.0013 0.0007 'International Tables Vol C Tables 4.2.6.8 and 6.1.1.4'

loop_
_geom_angle_atom_site_label_1
_geom_angle_atom_site_label_2
_geom_angle_atom_site_label_3
_geom_angle
_geom_angle_site_symmetry_3
N3 Cu1 N100 99.65(19) .
N3 Cu1 N1 111.04(17) .
N100 Cu1 N1 100.79(17) .
N3 Cu1 P1 148.88(14) .
N100 Cu1 P1 103.35(12) .
N1 Cu1 P1 84.99(11) .
N3 Cu1 Cu2 95.98(12) .
N100 Cu1 Cu2 106.17(12) .
N1 Cu1 Cu2 137.70(11) .
P1 Cu1 Cu2 57.61(4) .
N200 Cu2 N2 103.54(17) .
N200 Cu2 P2 119.60(14) .
N2 Cu2 P2 114.86(13) .
N200 Cu2 P1 120.12(13) .
N2 Cu2 P1 83.83(13) .
P2 Cu2 P1 109.14(6) .
N200 Cu2 Cu1 89.15(12) .
N2 Cu2 Cu1 136.17(13) .
P2 Cu2 Cu1 93.05(5) .
P1 Cu2 Cu1 54.32(3) .
C1 P1 C8 90.0(2) .
C1 P1 C19 105.5(2) .
C8 P1 C19 104.4(2) .
C1 P1 Cu1 95.08(16) .
C8 P1 Cu1 148.42(19) .
C19 P1 Cu1 104.21(14) .
C1 P1 Cu2 137.8(2) .
C8 P1 Cu2 87.44(17) .
C19 P1 Cu2 115.93(17) .
Cu1 P1 Cu2 68.07(4) .
C38 P2 C31 90.8(3) .
C38 P2 C49 105.2(3) .
C31 P2 C49 106.2(3) .
C38 P2 Cu2 120.6(2) .
C31 P2 Cu2 108.3(2) .
C49 P2 Cu2 120.8(2) .
C18 N1 C14 118.4(4) .
C18 N1 Cu1 121.0(3) .
C14 N1 Cu1 120.3(3) .
C13 N2 C9 119.6(4) .
C13 N2 Cu2 122.2(3) .
C9 N2 Cu2 117.3(3) .
C48 N3 C44 117.7(5) .
C48 N3 Cu1 120.2(4) .
C44 N3 Cu1 122.0(4) .
C43 N4 C39 118.1(5) .
C100 N100 Cu1 174.3(4) .
C200 N200 Cu2 161.2(4) .
C2 C1 C14 130.7(5) .
C2 C1 P1 111.1(4) .
C14 C1 P1 118.1(4) .
C1 C2 C7 113.3(4) .
C1 C2 C3 126.3(5) .
C7 C2 C3 120.4(4) .
C2 C3 C4 111.7(5) .
C5 C4 C3 118.9(7) .
C4 C5 C6 118.4(7) .
C5 C6 C7 111.9(5) .
C8 C7 C2 113.0(4) .
C8 C7 C6 126.2(5) .
C2 C7 C6 120.7(5) .
C7 C8 C9 130.2(4) .
C7 C8 P1 112.7(4) .
C9 C8 P1 117.1(4) .
N2 C9 C10 121.8(5) .
N2 C9 C8 113.8(4) .
C10 C9 C8 124.4(5) .
C9 C10 C11 118.0(5) .
C12 C11 C10 120.5(5) .
C11 C12 C13 118.0(5) .
N2 C13 C12 122.0(5) .
C15 C14 N1 121.3(4) .
C15 C14 C1 124.7(5) .
N1 C14 C1 114.0(4) .
C14 C15 C16 117.2(5) .
C17 C16 C15 121.8(6) .
C16 C17 C18 118.6(5) .
N1 C18 C17 122.4(5) .
C24 C19 C20 118.8(5) .
C24 C19 P1 122.5(4) .
C20 C19 P1 118.7(4) .
C21 C20 C19 119.8(5) .
C22 C21 C20 120.5(5) .
C21 C22 C23 120.0(6) .
C24 C23 C22 120.8(5) .
C23 C24 C19 120.1(5) .
C32 C31 C44 125.8(6) .
C32 C31 P2 110.0(4) .
C44 C31 P2 123.5(4) .
C31 C32 C37 113.6(6) .
C31 C32 C33 122.8(6) .
C37 C32 C33 123.1(6) .
C34 C33 C32 115.2(8) .
C33 C34 C35 109.2(7) .
C36 C35 C34 110.6(7) .
C35 C36 C37 112.6(8) .
C38 C37 C32 116.8(6) .
C38 C37 C36 126.2(7) .
C32 C37 C36 117.0(7) .
C37 C38 C39 133.3(6) .
C37 C38 P2 108.0(5) .
C39 C38 P2 118.6(5) .
N4 C39 C40 123.2(7) .
N4 C39 C38 114.3(5) .
C40 C39 C38 122.5(7) .
C39 C40 C41 115.6(8) .
C42 C41 C40 120.2(7) .
C43 C42 C41 120.4(7) .
N4 C43 C42 122.5(7) .
N3 C44 C45 119.6(6) .
N3 C44 C31 116.5(5) .
C45 C44 C31 124.0(7) .
C46 C45 C44 121.6(8) .
C45 C46 C47 118.6(6) .
C48 C47 C46 118.2(7) .
C47 C48 N3 124.2(7) .
C54 C49 C50 119.1(6) .
C54 C49 P2 121.4(5) .
C50 C49 P2 119.5(4) .
C51 C50 C49 121.1(5) .
C50 C51 C52 119.8(6) .
C51 C52 C53 119.5(6) .
C52 C53 C54 121.0(6) .
C53 C54 C49 119.3(6) .
N100 C100 C101 177.9(6) .
C102 C101 C103 118.5(5) .
C102 C101 C100 121.7(5) .
C103 C101 C100 119.8(6) .
C104 C102 C101 120.0(5) .
C105 C103 C101 119.9(6) .
C102 C104 C106 120.5(7) .
C106 C105 C103 121.5(5) .
C105 C106 C104 119.4(6) .
C105 C106 C107 123.4(5) .
C104 C106 C107 117.2(6) .
C108 C107 C106 125.2(6) .
C107 C108 C109 126.4(6) .
C110 C109 C111 117.5(5) .
C110 C109 C108 122.7(5) .
C111 C109 C108 119.8(6) .
C113 C110 C109 121.4(6) .
C112 C111 C109 120.4(6) .
C114 C112 C111 122.3(6) .
C110 C113 C114 120.5(7) .
C112 C114 C113 117.7(6) .
C112 C114 C115 120.9(5) .
C113 C114 C115 121.4(6) .
C116 C115 C114 178.2(6) .
C115 C116 C117 177.1(6) .
C116 C117 C118 116.4(5) .
C218 C118 C117 111.9(5) .
N200 C200 C201 176.8(6) .
C202 C201 C203 119.2(5) .
C202 C201 C200 121.4(5) .
C203 C201 C200 119.3(5) .
C205 C202 C201 120.0(5) .
C201 C203 C204 120.4(6) .
C203 C204 C206 120.7(5) .
C202 C205 C206 123.1(6) .
C204 C206 C205 116.3(5) .
C204 C206 C207 122.4(5) .
C205 C206 C207 121.3(5) .
C208 C207 C206 125.9(6) .
C207 C208 C209 126.5(6) .
C210 C209 C211 118.4(5) .
C210 C209 C208 122.5(5) .
C211 C209 C208 119.1(6) .
C209 C210 C212 121.1(5) .
C209 C211 C213 121.6(6) .
C210 C212 C214 120.8(5) .
C214 C213 C211 119.7(6) .
C213 C214 C212 118.4(5) .
C213 C214 C215 121.5(5) .
C212 C214 C215 120.1(5) .
C216 C215 C214 175.0(6) .
C215 C216 C217 174.2(6) .
C216 C217 C218 111.5(5) 2_575
C118 C218 C217 114.1(6) 2_575

loop_
_geom_bond_atom_site_label_1
_geom_bond_atom_site_label_2
_geom_bond_distance
_geom_bond_site_symmetry_2
Cu1 N3 2.038(5) .
Cu1 N100 2.049(5) .
Cu1 N1 2.057(4) .
Cu1 P1 2.3047(14) .
Cu1 Cu2 2.6319(11) .
Cu2 N200 1.991(4) .
Cu2 N2 2.055(4) .
Cu2 P2 2.2517(18) .
Cu2 P1 2.3958(15) .
P1 C1 1.799(5) .
P1 C8 1.819(5) .
P1 C19 1.845(6) .
P2 C38 1.820(6) .
P2 C31 1.826(6) .
P2 C49 1.837(6) .
N1 C18 1.339(6) .
N1 C14 1.382(6) .
N2 C13 1.333(6) .
N2 C9 1.338(6) .
N3 C48 1.364(7) .
N3 C44 1.368(8) .
N4 C43 1.341(8) .
N4 C39 1.389(8) .
N100 C100 1.196(7) .
N200 C200 1.144(6) .
C1 C2 1.388(7) .
C1 C14 1.463(7) .
C2 C7 1.486(7) .
C2 C3 1.506(7) .
C3 C4 1.539(9) .
C4 C5 1.342(11) .
C5 C6 1.461(9) .
C6 C7 1.509(7) .
C7 C8 1.340(7) .
C8 C9 1.515(7) .
C9 C10 1.387(7) .
C10 C11 1.398(7) .
C11 C12 1.358(8) .
C12 C13 1.406(7) .
C14 C15 1.385(7) .
C15 C16 1.417(8) .
C16 C17 1.317(8) .
C17 C18 1.402(8) .
C19 C24 1.379(7) .
C19 C20 1.423(7) .
C20 C21 1.374(8) .
C21 C22 1.356(8) .
C22 C23 1.394(8) .
C23 C24 1.364(8) .
C31 C32 1.357(8) .
C31 C44 1.465(8) .
C32 C37 1.441(9) .
C32 C33 1.500(9) .
C33 C34 1.465(12) .
C34 C35 1.581(12) .
C35 C36 1.489(12) .
C36 C37 1.558(9) .
C37 C38 1.361(9) .
C38 C39 1.475(9) .
C39 C40 1.392(10) .
C40 C41 1.423(12) .
C41 C42 1.384(11) .
C42 C43 1.349(9) .
C44 C45 1.398(8) .
C45 C46 1.361(10) .
C46 C47 1.400(11) .
C47 C48 1.355(8) .
C49 C54 1.386(8) .
C49 C50 1.389(8) .
C50 C51 1.375(8) .
C51 C52 1.373(8) .
C52 C53 1.383(8) .
C53 C54 1.383(9) .
C100 C101 1.406(8) .
C101 C102 1.394(8) .
C101 C103 1.399(7) .
C102 C104 1.365(9) .
C103 C105 1.367(8) .
C104 C106 1.392(8) .
C105 C106 1.344(9) .
C106 C107 1.511(8) .
C107 C108 1.311(8) .
C108 C109 1.474(8) .
C109 C110 1.389(9) .
C109 C111 1.393(8) .
C110 C113 1.385(9) .
C111 C112 1.381(8) .
C112 C114 1.369(9) .
C113 C114 1.396(8) .
C114 C115 1.440(8) .
C115 C116 1.192(7) .
C116 C117 1.455(8) .
C117 C118 1.565(8) .
C118 C218 1.500(9) .
C200 C201 1.441(7) .
C201 C202 1.384(8) .
C201 C203 1.395(7) .
C202 C205 1.366(8) .
C203 C204 1.401(7) .
C204 C206 1.407(8) .
C205 C206 1.409(7) .
C206 C207 1.453(7) .
C207 C208 1.326(7) .
C208 C209 1.482(7) .
C209 C210 1.354(8) .
C209 C211 1.389(8) .
C210 C212 1.388(7) .
C211 C213 1.399(9) .
C212 C214 1.403(7) .
C213 C214 1.372(8) .
C214 C215 1.481(7) .
C215 C216 1.153(7) .
C216 C217 1.478(8) .
C217 C218 1.543(9) 2_575
C218 C217 1.543(9) 2_575
